data_1551876
loop_
_publ_author_name
'Stefan Michlik'
'Rhett Kempe'

_publ_section_title
;
 A sustainable catalytic pyrrole synthesis
;
_journal_name_full 'Nature Chemistry'
_journal_page_first 140
_journal_page_last 144
_journal_paper_doi 10.1038/nchem.1547
_journal_volume 5
_journal_year 2013
_chemical_formula_sum 'C33 H47 Ir N5 P2'
_chemical_formula_weight 767.90
_space_group_IT_number 145
_space_group_name_Hall 'P 32'
_space_group_name_H-M_alt 'P 32'
_symmetry_cell_setting trigonal
_symmetry_space_group_name_H-M 'P 32'
_atom_sites_solution_hydrogens geom
_atom_sites_solution_primary direct
_atom_sites_solution_secondary difmap
_cell_angle_alpha 90.00
_cell_angle_beta 90.00
_cell_angle_gamma 120.00
_cell_formula_units_Z 9
_cell_length_a 23.0010(4)
_cell_length_b 23.0010(4)
_cell_length_c 17.6210(3)
_cell_measurement_reflns_used 115727
_cell_measurement_temperature 133(2)
_cell_volume 8073.4(2)
_computing_cell_refinement X-AREA-STOE
_computing_data_collection X-AREA-STOE
_computing_data_reduction X-AREA-STOE
_computing_structure_refinement 'SHELXL-97 (Sheldrick, 2008)'
_computing_structure_solution SIR-97
_diffrn_ambient_temperature 133(2)
_diffrn_measured_fraction_theta_full 0.996
_diffrn_measured_fraction_theta_max 0.996
_diffrn_measurement_device_type STOE-IPDSII
_diffrn_measurement_method Omega-Scan
_diffrn_radiation_monochromator graphite
_diffrn_radiation_source 'fine-focus sealed tube'
_diffrn_radiation_type MoK\a
_diffrn_radiation_wavelength 0.71069
_diffrn_reflns_av_R_equivalents 0.0458
_diffrn_reflns_av_sigmaI/netI 0.0504
_diffrn_reflns_limit_h_max 27
_diffrn_reflns_limit_h_min -27
_diffrn_reflns_limit_k_max 27
_diffrn_reflns_limit_k_min -27
_diffrn_reflns_limit_l_max 21
_diffrn_reflns_limit_l_min -21
_diffrn_reflns_number 57204
_diffrn_reflns_theta_full 25.55
_diffrn_reflns_theta_max 25.55
_diffrn_reflns_theta_min 1.16
_exptl_absorpt_coefficient_mu 3.838
_exptl_absorpt_correction_T_max 0.5425
_exptl_absorpt_correction_T_min 0.2158
_exptl_absorpt_correction_type numerical
_exptl_crystal_colour orange
_exptl_crystal_density_diffrn 1.421
_exptl_crystal_density_method 'not measured'
_exptl_crystal_description prism
_exptl_crystal_F_000 3483
_exptl_crystal_size_max 0.44
_exptl_crystal_size_mid 0.21
_exptl_crystal_size_min 0.18
_refine_diff_density_max 1.067
_refine_diff_density_min -0.493
_refine_diff_density_rms 0.109
_refine_ls_abs_structure_details 'Flack H D (1983), Acta Cryst. A39, 876-881'
_refine_ls_abs_structure_Flack -0.014(5)
_refine_ls_extinction_method none
_refine_ls_goodness_of_fit_ref 0.958
_refine_ls_hydrogen_treatment constr
_refine_ls_matrix_type fullcycle
_refine_ls_number_parameters 881
_refine_ls_number_reflns 19972
_refine_ls_number_restraints 1
_refine_ls_restrained_S_all 0.958
_refine_ls_R_factor_all 0.0328
_refine_ls_R_factor_gt 0.0303
_refine_ls_shift/su_max 0.003
_refine_ls_shift/su_mean 0.000
_refine_ls_structure_factor_coef Fsqd
_refine_ls_weighting_details 'calc w=1/[\s^2^(Fo^2^)+(0.0414P)^2^+0.0000P] where P=(Fo^2^+2Fc^2^)/3'
_refine_ls_weighting_scheme calc
_refine_ls_wR_factor_gt 0.0641
_refine_ls_wR_factor_ref 0.0647
_reflns_number_gt 18848
_reflns_number_total 19972
_reflns_threshold_expression >2\s(I)
_cod_data_source_file nchem.1547-s3.cif
_cod_data_source_block t356hpma
_cod_original_sg_symbol_H-M P3(2)
_cod_database_code 1551876
_cell_measurement_2theta_min 2.31
_cell_measurement_2theta_max 51.92

loop_
_symmetry_equiv_pos_as_xyz
'x, y, z'
'-y, x-y, z+2/3'
'-x+y, -x, z+1/3'

loop_
_atom_site_label
_atom_site_type_symbol
_atom_site_fract_x
_atom_site_fract_y
_atom_site_fract_z
_atom_site_U_iso_or_equiv
_atom_site_adp_type
_atom_site_occupancy
_atom_site_symmetry_multiplicity
_atom_site_calc_flag
_atom_site_refinement_flags
_atom_site_disorder_assembly
_atom_site_disorder_group
C1 C 0.9919(5) 0.9642(5) 0.0427(6) 0.029(2) Uani 1 1 d . . .
C2 C 1.0124(5) 1.0566(5) -0.0243(5) 0.033(2) Uani 1 1 d . . .
C3 C 1.0410(5) 1.1308(5) -0.0286(6) 0.035(2) Uani 1 1 d . . .
C4 C 1.0156(5) 1.1581(4) -0.0795(6) 0.036(2) Uani 1 1 d . . .
H4 H 0.9803 1.1297 -0.1129 0.044 Uiso 1 1 calc R . .
C5 C 1.0419(5) 1.2277(5) -0.0816(7) 0.051(3) Uani 1 1 d . . .
H5 H 1.0226 1.2464 -0.1140 0.061 Uiso 1 1 calc R . .
C6 C 1.0953(6) 1.2684(5) -0.0369(7) 0.054(3) Uani 1 1 d . . .
H6 H 1.1148 1.3157 -0.0411 0.065 Uiso 1 1 calc R . .
C7 C 1.1220(6) 1.2423(5) 0.0147(6) 0.046(3) Uani 1 1 d . . .
H7 H 1.1590 1.2713 0.0458 0.056 Uiso 1 1 calc R . .
C8 C 1.0935(5) 1.1723(5) 0.0200(6) 0.043(3) Uani 1 1 d . . .
H8 H 1.1098 1.1534 0.0564 0.052 Uiso 1 1 calc R . .
C9 C 0.9581(4) 0.9561(4) -0.0816(5) 0.0248(18) Uani 1 1 d . . .
C10 C 0.7794(6) 0.8481(6) -0.1221(8) 0.057(3) Uani 1 1 d . . .
H10A H 0.7309 0.8286 -0.1296 0.085 Uiso 1 1 calc R . .
H10B H 0.8031 0.8921 -0.1470 0.085 Uiso 1 1 calc R . .
H10C H 0.7895 0.8535 -0.0677 0.085 Uiso 1 1 calc R . .
C11 C 0.7532(5) 0.7295(5) -0.1311(7) 0.052(3) Uani 1 1 d . . .
H11A H 0.7527 0.7273 -0.0755 0.078 Uiso 1 1 calc R . .
H11B H 0.7677 0.6992 -0.1516 0.078 Uiso 1 1 calc R . .
H11C H 0.7081 0.7159 -0.1497 0.078 Uiso 1 1 calc R . .
C12 C 0.9010(6) 0.8231(5) 0.1913(7) 0.046(3) Uani 1 1 d . . .
H12 H 0.9282 0.8289 0.2379 0.055 Uiso 1 1 calc R . .
C13 C 0.8456(7) 0.7488(6) 0.1849(7) 0.059(4) Uani 1 1 d . . .
H13A H 0.8168 0.7360 0.2300 0.089 Uiso 1 1 calc R . .
H13B H 0.8663 0.7205 0.1813 0.089 Uiso 1 1 calc R . .
H13C H 0.8185 0.7425 0.1395 0.089 Uiso 1 1 calc R . .
C14 C 0.8681(6) 0.8646(5) 0.1990(7) 0.051(3) Uani 1 1 d . . .
H14A H 0.8493 0.8669 0.1500 0.077 Uiso 1 1 calc R . .
H14B H 0.9014 0.9100 0.2154 0.077 Uiso 1 1 calc R . .
H14C H 0.8321 0.8442 0.2368 0.077 Uiso 1 1 calc R . .
C15 C 1.0845(7) 0.8670(7) 0.0885(8) 0.064(4) Uani 1 1 d . . .
H15A H 1.1229 0.8669 0.1124 0.097 Uiso 1 1 calc R . .
H15B H 1.0960 0.9133 0.0775 0.097 Uiso 1 1 calc R . .
H15C H 1.0731 0.8412 0.0412 0.097 Uiso 1 1 calc R . .
C16 C 1.0037(8) 0.7625(6) 0.1583(8) 0.077(4) Uani 1 1 d . . .
H16A H 0.9932 0.7372 0.1107 0.116 Uiso 1 1 calc R . .
H16B H 0.9639 0.7430 0.1909 0.116 Uiso 1 1 calc R . .
H16C H 1.0403 0.7603 0.1843 0.116 Uiso 1 1 calc R . .
C17 C 0.9997(5) 0.8490(6) -0.2207(8) 0.055(3) Uani 1 1 d . . .
H17A H 1.0187 0.8400 -0.1754 0.082 Uiso 1 1 calc R . .
H17B H 1.0137 0.8968 -0.2226 0.082 Uiso 1 1 calc R . .
H17C H 1.0158 0.8368 -0.2661 0.082 Uiso 1 1 calc R . .
C18 C 0.8993(7) 0.7311(6) -0.2167(7) 0.059(4) Uani 1 1 d . . .
H18A H 0.9226 0.7213 -0.2569 0.088 Uiso 1 1 calc R . .
H18B H 0.8508 0.7051 -0.2253 0.088 Uiso 1 1 calc R . .
H18C H 0.9099 0.7190 -0.1674 0.088 Uiso 1 1 calc R . .
C19 C 0.6872(6) 0.4896(6) 0.5157(7) 0.051(3) Uani 1 1 d . . .
H19A H 0.7083 0.5075 0.4665 0.076 Uiso 1 1 calc R . .
H19B H 0.6939 0.4522 0.5301 0.076 Uiso 1 1 calc R . .
H19C H 0.7074 0.5251 0.5542 0.076 Uiso 1 1 calc R . .
C20 C 0.5996(8) 0.5239(7) 0.5042(10) 0.078(5) Uani 1 1 d . . .
H20A H 0.6241 0.5563 0.5446 0.117 Uiso 1 1 calc R . .
H20B H 0.5514 0.5076 0.5093 0.117 Uiso 1 1 calc R . .
H20C H 0.6152 0.5457 0.4547 0.117 Uiso 1 1 calc R . .
C21 C 0.4443(5) 0.3875(6) 0.4360(7) 0.056(3) Uani 1 1 d . . .
H21A H 0.4443 0.3948 0.3812 0.084 Uiso 1 1 calc R . .
H21B H 0.4636 0.4306 0.4625 0.084 Uiso 1 1 calc R . .
H21C H 0.3980 0.3582 0.4534 0.084 Uiso 1 1 calc R . .
C22 C 0.4563(5) 0.2868(5) 0.4143(7) 0.047(3) Uani 1 1 d . . .
H22A H 0.4073 0.2651 0.4151 0.071 Uiso 1 1 calc R . .
H22B H 0.4703 0.2584 0.4409 0.071 Uiso 1 1 calc R . .
H22C H 0.4720 0.2931 0.3616 0.071 Uiso 1 1 calc R . .
C23 C 0.6318(5) 0.3415(4) 0.3719(6) 0.031(2) Uani 1 1 d . . .
C24 C 0.6796(4) 0.2885(5) 0.3126(5) 0.031(2) Uani 1 1 d . . .
C25 C 0.6654(4) 0.3654(4) 0.2487(5) 0.028(2) Uani 1 1 d . . .
C26 C 0.3930(6) 0.8843(6) 0.1820(7) 0.059(3) Uani 1 1 d . . .
H26A H 0.4282 0.9235 0.1552 0.088 Uiso 1 1 calc R . .
H26B H 0.4083 0.8521 0.1912 0.088 Uiso 1 1 calc R . .
H26C H 0.3834 0.8985 0.2305 0.088 Uiso 1 1 calc R . .
C27 C 0.2937(5) 0.6702(5) 0.3591(6) 0.032(2) Uani 1 1 d . . .
C28 C 0.1851(5) 0.6536(5) 0.0862(7) 0.047(3) Uani 1 1 d . . .
H28A H 0.1691 0.6323 0.1359 0.071 Uiso 1 1 calc R . .
H28B H 0.2220 0.6471 0.0693 0.071 Uiso 1 1 calc R . .
H28C H 0.1482 0.6332 0.0495 0.071 Uiso 1 1 calc R . .
C29 C 0.3215(6) 0.8106(6) 0.4992(7) 0.051(3) Uani 1 1 d . . .
H29A H 0.3401 0.8340 0.4512 0.077 Uiso 1 1 calc R . .
H29B H 0.3385 0.7799 0.5094 0.077 Uiso 1 1 calc R . .
H29C H 0.3349 0.8434 0.5404 0.077 Uiso 1 1 calc R . .
C30 C 0.1486(7) 0.7364(8) 0.1008(9) 0.060(4) Uani 1 1 d . . .
H30A H 0.1176 0.7139 0.0586 0.089 Uiso 1 1 calc R . .
H30B H 0.1630 0.7843 0.1003 0.089 Uiso 1 1 calc R . .
H30C H 0.1260 0.7165 0.1489 0.089 Uiso 1 1 calc R . .
C31 C 0.2157(7) 0.8163(7) 0.4960(9) 0.061(4) Uani 1 1 d . . .
H31A H 0.2339 0.8463 0.5399 0.091 Uiso 1 1 calc R . .
H31B H 0.1667 0.7898 0.5001 0.091 Uiso 1 1 calc R . .
H31C H 0.2279 0.8431 0.4493 0.091 Uiso 1 1 calc R . .
C32 C 0.5394(6) 0.3529(6) 0.0961(7) 0.048(3) Uani 1 1 d . . .
H32A H 0.5200 0.3323 0.1452 0.072 Uiso 1 1 calc R . .
H32B H 0.5683 0.3358 0.0778 0.072 Uiso 1 1 calc R . .
H32C H 0.5033 0.3416 0.0594 0.072 Uiso 1 1 calc R . .
C33 C 0.7731(5) 0.5574(5) 0.2011(7) 0.049(3) Uani 1 1 d . . .
H33A H 0.8126 0.5939 0.1761 0.073 Uiso 1 1 calc R . .
H33B H 0.7819 0.5209 0.2135 0.073 Uiso 1 1 calc R . .
H33C H 0.7636 0.5742 0.2479 0.073 Uiso 1 1 calc R . .
C34 C 0.1141(6) 0.5803(5) 0.4039(7) 0.051(3) Uani 1 1 d . . .
H34A H 0.0709 0.5441 0.4225 0.076 Uiso 1 1 calc R . .
H34B H 0.1496 0.5702 0.4165 0.076 Uiso 1 1 calc R . .
H34C H 0.1119 0.5842 0.3487 0.076 Uiso 1 1 calc R . .
C35 C 0.0750(5) 0.6622(6) 0.4197(8) 0.065(3) Uani 1 1 d . . .
H35A H 0.0743 0.6674 0.3646 0.097 Uiso 1 1 calc R . .
H35B H 0.0847 0.7042 0.4447 0.097 Uiso 1 1 calc R . .
H35C H 0.0311 0.6260 0.4367 0.097 Uiso 1 1 calc R . .
C36 C 0.2999(8) 0.8961(7) 0.1268(10) 0.089(5) Uani 1 1 d . . .
H36A H 0.2878 0.9044 0.1774 0.133 Uiso 1 1 calc R . .
H36B H 0.2596 0.8745 0.0949 0.133 Uiso 1 1 calc R . .
H36C H 0.3329 0.9388 0.1039 0.133 Uiso 1 1 calc R . .
C37 C 0.3612(5) 0.6392(5) 0.2958(5) 0.030(2) Uani 1 1 d . . .
C38 C 0.3235(4) 0.6984(5) 0.2330(5) 0.0279(19) Uani 1 1 d . . .
C39 C 0.6978(6) 0.5871(6) 0.1267(8) 0.060(3) Uani 1 1 d . . .
H39A H 0.6746 0.5949 0.1687 0.090 Uiso 1 1 calc R . .
H39B H 0.6687 0.5726 0.0818 0.090 Uiso 1 1 calc R . .
H39C H 0.7395 0.6287 0.1152 0.090 Uiso 1 1 calc R . .
C40 C 0.5348(6) 0.4578(7) 0.1107(7) 0.052(3) Uani 1 1 d . . .
H40A H 0.5051 0.4432 0.0664 0.078 Uiso 1 1 calc R . .
H40B H 0.5609 0.5069 0.1121 0.078 Uiso 1 1 calc R . .
H40C H 0.5079 0.4411 0.1571 0.078 Uiso 1 1 calc R . .
C41 C 0.8021(5) 0.8016(5) -0.1567(7) 0.042(2) Uani 1 1 d . . .
H41 H 0.7988 0.8033 -0.2132 0.051 Uiso 1 1 calc R . .
C42 C 0.5817(5) 0.4304(5) 0.1054(7) 0.033(3) Uani 1 1 d . . .
H42 H 0.6091 0.4490 0.0582 0.040 Uiso 1 1 calc R . .
C43 C 1.0254(6) 0.8357(5) 0.1413(6) 0.045(3) Uani 1 1 d . . .
H43 H 1.0405 0.8606 0.1904 0.053 Uiso 1 1 calc R . .
C44 C 0.9226(6) 0.8071(5) -0.2175(7) 0.036(2) Uani 1 1 d . . .
H44 H 0.9040 0.8169 -0.2640 0.043 Uiso 1 1 calc R . .
C45 C 0.6120(6) 0.4648(6) 0.5103(7) 0.043(3) Uani 1 1 d . . .
H45 H 0.5895 0.4387 0.5572 0.051 Uiso 1 1 calc R . .
C46 C 0.4862(5) 0.3541(5) 0.4532(6) 0.041(2) Uani 1 1 d . . .
H46 H 0.4845 0.3463 0.5092 0.050 Uiso 1 1 calc R . .
C47 C 0.4676(6) 0.5341(7) 0.2967(7) 0.062(3) Uani 1 1 d . . .
H47 H 0.4893 0.5082 0.2934 0.075 Uiso 1 1 calc R . .
C48 C 0.4899(6) 0.5879(6) 0.2537(7) 0.057(3) Uani 1 1 d . . .
H48 H 0.5302 0.6041 0.2254 0.068 Uiso 1 1 calc R . .
C49 C 0.4528(5) 0.6203(6) 0.2508(6) 0.050(3) Uani 1 1 d . . .
H49 H 0.4652 0.6557 0.2153 0.060 Uiso 1 1 calc R . .
C50 C 0.3991(5) 0.6030(5) 0.2973(5) 0.036(2) Uani 1 1 d . . .
C51 C 0.3793(5) 0.5492(5) 0.3467(6) 0.045(2) Uani 1 1 d . . .
H51 H 0.3426 0.5365 0.3804 0.053 Uiso 1 1 calc R . .
C52 C 0.4152(6) 0.5137(6) 0.3458(7) 0.062(3) Uani 1 1 d . . .
H52 H 0.4029 0.4765 0.3786 0.075 Uiso 1 1 calc R . .
C53 C 0.7142(5) 0.5318(4) 0.1493(6) 0.042(2) Uani 1 1 d . . .
H53 H 0.7272 0.5176 0.1016 0.050 Uiso 1 1 calc R . .
C54 C 0.7009(5) 0.2371(5) 0.3142(5) 0.032(2) Uani 1 1 d . . .
C55 C 0.7549(5) 0.2458(5) 0.2705(5) 0.037(2) Uani 1 1 d . . .
H55 H 0.7766 0.2830 0.2371 0.044 Uiso 1 1 calc R . .
C56 C 0.7773(5) 0.1996(5) 0.2757(6) 0.037(2) Uani 1 1 d . . .
H56 H 0.8151 0.2067 0.2468 0.045 Uiso 1 1 calc R . .
C57 C 0.7452(6) 0.1436(5) 0.3224(6) 0.052(3) Uani 1 1 d . . .
H57 H 0.7594 0.1113 0.3244 0.062 Uiso 1 1 calc R . .
C58 C 0.6924(5) 0.1366(5) 0.3657(6) 0.042(2) Uani 1 1 d . . .
H58 H 0.6707 0.0995 0.3992 0.051 Uiso 1 1 calc R . .
C59 C 0.6696(5) 0.1828(5) 0.3617(6) 0.043(2) Uani 1 1 d . . .
H59 H 0.6326 0.1766 0.3919 0.052 Uiso 1 1 calc R . .
C60 C 0.2442(5) 0.7702(6) 0.4939(8) 0.041(3) Uani 1 1 d . . .
H60 H 0.2278 0.7419 0.5407 0.050 Uiso 1 1 calc R . .
C61 C 0.1291(5) 0.6451(6) 0.4404(6) 0.047(3) Uani 1 1 d . . .
H61 H 0.1284 0.6391 0.4967 0.056 Uiso 1 1 calc R . .
C62 C 0.3292(6) 0.8511(6) 0.1334(6) 0.049(3) Uani 1 1 d . . .
H62 H 0.3421 0.8445 0.0812 0.058 Uiso 1 1 calc R . .
C63 C 0.2095(6) 0.7277(7) 0.0925(7) 0.047(3) Uani 1 1 d . . .
H63 H 0.2330 0.7499 0.0442 0.056 Uiso 1 1 calc R . .
C64 C 0.6475(4) 0.5332(3) 0.7104(5) 0.059(3) Uiso 1 1 d G . .
H64 H 0.6532 0.4955 0.7186 0.071 Uiso 1 1 calc R . .
C65 C 0.5838(3) 0.5257(3) 0.7136(5) 0.073(3) Uiso 1 1 d G . .
H65 H 0.5459 0.4830 0.7239 0.088 Uiso 1 1 calc R . .
C66 C 0.5754(3) 0.5808(3) 0.7016(5) 0.058(3) Uiso 1 1 d G . .
H66 H 0.5318 0.5757 0.7037 0.069 Uiso 1 1 calc R . .
C67 C 0.6308(3) 0.6434(3) 0.6864(5) 0.057(3) Uiso 1 1 d G . .
H67 H 0.6251 0.6810 0.6782 0.068 Uiso 1 1 calc R . .
C68 C 0.6946(3) 0.6508(3) 0.6833(5) 0.065(3) Uiso 1 1 d G . .
H68 H 0.7324 0.6936 0.6729 0.078 Uiso 1 1 calc R . .
C69 C 0.7029(3) 0.5957(4) 0.6953(5) 0.061(3) Uiso 1 1 d G . .
H69 H 0.7465 0.6008 0.6931 0.073 Uiso 1 1 calc R . .
C70 C 0.1973(4) 0.7961(3) 0.7083(5) 0.090(4) Uiso 1 1 d G . .
H70 H 0.1675 0.7492 0.7032 0.108 Uiso 1 1 calc R . .
C71 C 0.2662(4) 0.8219(4) 0.7033(5) 0.060(3) Uiso 1 1 d G . .
H71 H 0.2835 0.7926 0.6948 0.072 Uiso 1 1 calc R . .
C72 C 0.3098(3) 0.8906(4) 0.7108(5) 0.074(3) Uiso 1 1 d G . .
H72 H 0.3569 0.9082 0.7074 0.088 Uiso 1 1 calc R . .
C73 C 0.2845(4) 0.9334(3) 0.7233(6) 0.106(5) Uiso 1 1 d G . .
H73 H 0.3143 0.9803 0.7284 0.127 Uiso 1 1 calc R . .
C74 C 0.2156(5) 0.9076(4) 0.7283(6) 0.093(4) Uiso 1 1 d G . .
H74 H 0.1982 0.9369 0.7368 0.111 Uiso 1 1 calc R . .
C75 C 0.1720(3) 0.8389(5) 0.7208(6) 0.081(4) Uiso 1 1 d G . .
H75 H 0.1249 0.8213 0.7242 0.097 Uiso 1 1 calc R . .
C76 C 0.5897(3) 0.0783(4) 0.5541(6) 0.078(3) Uiso 1 1 d G . .
H76 H 0.6371 0.1028 0.5486 0.093 Uiso 1 1 calc R . .
C77 C 0.5553(4) 0.0087(4) 0.5499(6) 0.074(3) Uiso 1 1 d G . .
H77 H 0.5792 -0.0145 0.5415 0.089 Uiso 1 1 calc R . .
C78 C 0.4859(4) -0.0271(3) 0.5580(5) 0.075(3) Uiso 1 1 d G . .
H78 H 0.4624 -0.0747 0.5551 0.090 Uiso 1 1 calc R . .
C79 C 0.4509(3) 0.0068(4) 0.5702(5) 0.080(4) Uiso 1 1 d G . .
H79 H 0.4034 -0.0177 0.5757 0.096 Uiso 1 1 calc R . .
C80 C 0.4852(4) 0.0765(4) 0.5744(6) 0.086(4) Uiso 1 1 d G . .
H80 H 0.4613 0.0996 0.5827 0.103 Uiso 1 1 calc R . .
C81 C 0.5546(4) 0.1122(3) 0.5663(5) 0.064(3) Uiso 1 1 d G . .
H81 H 0.5781 0.1599 0.5692 0.077 Uiso 1 1 calc R . .
C82 C 0.9606(4) 0.7725(3) 0.5797(5) 0.068(3) Uiso 1 1 d G . .
H82 H 0.9692 0.8174 0.5786 0.081 Uiso 1 1 calc R . .
C83 C 0.8953(3) 0.7194(4) 0.5714(5) 0.077(4) Uiso 1 1 d G . .
H83 H 0.8594 0.7280 0.5647 0.092 Uiso 1 1 calc R . .
C84 C 0.8827(3) 0.6537(3) 0.5730(6) 0.077(4) Uiso 1 1 d G . .
H84 H 0.8381 0.6174 0.5674 0.093 Uiso 1 1 calc R . .
C85 C 0.9353(4) 0.6410(3) 0.5828(6) 0.081(4) Uiso 1 1 d G . .
H85 H 0.9267 0.5961 0.5839 0.097 Uiso 1 1 calc R . .
C86 C 1.0006(4) 0.6941(4) 0.5911(6) 0.082(4) Uiso 1 1 d G . .
H86 H 1.0366 0.6854 0.5978 0.099 Uiso 1 1 calc R . .
C87 C 1.0132(3) 0.7598(4) 0.5896(6) 0.084(4) Uiso 1 1 d G . .
H87 H 1.0578 0.7961 0.5952 0.101 Uiso 1 1 calc R . .
C88 C 0.0387(4) 0.6652(4) 0.9176(6) 0.103(5) Uiso 1 1 d G . .
H88 H -0.0060 0.6295 0.9248 0.123 Uiso 1 1 calc R . .
C89 C 0.0902(5) 0.6513(4) 0.9049(6) 0.079(4) Uiso 1 1 d G . .
H89 H 0.0806 0.6060 0.9035 0.094 Uiso 1 1 calc R . .
C90 C 0.1555(4) 0.7035(5) 0.8944(6) 0.091(4) Uiso 1 1 d G . .
H90 H 0.1907 0.6939 0.8857 0.110 Uiso 1 1 calc R . .
C91 C 0.1695(4) 0.7696(4) 0.8965(7) 0.115(5) Uiso 1 1 d G . .
H91 H 0.2142 0.8053 0.8893 0.138 Uiso 1 1 calc R . .
C92 C 0.1181(5) 0.7836(4) 0.9091(6) 0.097(5) Uiso 1 1 d G . .
H92 H 0.1276 0.8288 0.9106 0.116 Uiso 1 1 calc R . .
C93 C 0.0527(5) 0.7314(5) 0.9197(6) 0.090(4) Uiso 1 1 d G . .
H93 H 0.0175 0.7409 0.9283 0.108 Uiso 1 1 calc R . .
C94 C 0.8754(6) 0.7901(3) 0.3895(7) 0.107(5) Uiso 1 1 d G . .
H94 H 0.9002 0.8377 0.3919 0.128 Uiso 1 1 calc R . .
C95 C 0.9086(4) 0.7540(4) 0.3801(6) 0.092(4) Uiso 1 1 d G . .
H95 H 0.9561 0.7770 0.3759 0.111 Uiso 1 1 calc R . .
C96 C 0.8722(5) 0.6843(4) 0.3767(6) 0.093(4) Uiso 1 1 d G . .
H96 H 0.8949 0.6597 0.3702 0.112 Uiso 1 1 calc R . .
C97 C 0.8027(5) 0.6507(3) 0.3828(6) 0.076(3) Uiso 1 1 d G . .
H97 H 0.7778 0.6030 0.3805 0.091 Uiso 1 1 calc R . .
C98 C 0.7695(4) 0.6867(5) 0.3922(6) 0.112(5) Uiso 1 1 d G . .
H98 H 0.7219 0.6637 0.3964 0.134 Uiso 1 1 calc R . .
C99 C 0.8058(6) 0.7564(5) 0.3956(7) 0.117(6) Uiso 1 1 d G . .
H99 H 0.7831 0.7810 0.4021 0.140 Uiso 1 1 calc R . .
N1 N 0.9606(4) 0.9234(4) -0.0174(4) 0.0296(16) Uani 1 1 d . . .
N2 N 0.9843(4) 1.0228(4) -0.0871(5) 0.0306(17) Uani 1 1 d . . .
N3 N 1.0196(3) 1.0322(3) 0.0418(5) 0.0269(16) Uani 1 1 d . . .
N4 N 0.9277(4) 0.9151(4) -0.1430(4) 0.0297(17) Uani 1 1 d . . .
H4A H 0.9276 0.9328 -0.1873 0.036 Uiso 1 1 calc . . .
N5 N 0.9946(4) 0.9327(4) 0.1049(5) 0.0323(18) Uani 1 1 d . . .
H5A H 1.0158 0.9562 0.1453 0.039 Uiso 1 1 calc . . .
N6 N 0.2919(4) 0.7002(4) 0.2959(5) 0.0315(17) Uani 1 1 d . . .
N7 N 0.3590(4) 0.6676(4) 0.2310(5) 0.0327(17) Uani 1 1 d . . .
N8 N 0.3297(4) 0.6385(4) 0.3614(5) 0.0280(16) Uani 1 1 d . . .
N9 N 0.3177(4) 0.7295(4) 0.1702(5) 0.0336(18) Uani 1 1 d . . .
H9 H 0.3391 0.7305 0.1284 0.040 Uiso 1 1 calc . . .
N10 N 0.2617(4) 0.6743(4) 0.4181(5) 0.0334(18) Uani 1 1 d . . .
H10 H 0.2647 0.6571 0.4615 0.040 Uiso 1 1 calc . . .
N11 N 0.6366(4) 0.3774(4) 0.3096(4) 0.0336(19) Uani 1 1 d . . .
N12 N 0.6871(4) 0.3211(4) 0.2479(5) 0.0286(17) Uani 1 1 d . . .
N13 N 0.6525(4) 0.2967(4) 0.3767(4) 0.0277(16) Uani 1 1 d . . .
N14 N 0.6703(4) 0.4024(4) 0.1849(5) 0.0310(18) Uani 1 1 d . . .
H14 H 0.6891 0.3980 0.1435 0.037 Uiso 1 1 calc . . .
N15 N 0.6058(4) 0.3548(4) 0.4335(5) 0.0311(17) Uani 1 1 d . . .
H15 H 0.6045 0.3357 0.4773 0.037 Uiso 1 1 calc . . .
P1 P 0.88910(13) 0.82826(12) -0.13308(14) 0.0328(5) Uani 1 1 d . . .
P2 P 0.95640(15) 0.84538(14) 0.10707(15) 0.0355(6) Uani 1 1 d . . .
P3 P 0.26845(15) 0.76760(14) 0.17158(16) 0.0359(6) Uani 1 1 d . . .
P4 P 0.21326(13) 0.71265(14) 0.41332(14) 0.0341(5) Uani 1 1 d . . .
P5 P 0.63988(12) 0.45757(12) 0.18585(14) 0.0330(5) Uani 1 1 d . . .
P6 P 0.57469(13) 0.40947(12) 0.42648(17) 0.0327(6) Uani 1 1 d . . .
Ir1 Ir 0.91608(4) 0.820888(17) -0.012122(15) 0.03438(10) Uani 1 1 d . . .
Ir2 Ir 0.23332(3) 0.74869(3) 0.292513(18) 0.03516(10) Uani 1 1 d . . .
Ir3 Ir 0.602948(17) 0.444914(17) 0.30609(3) 0.03180(7) Uani 1 1 d . . .

loop_
_atom_site_aniso_label
_atom_site_aniso_U_11
_atom_site_aniso_U_22
_atom_site_aniso_U_33
_atom_site_aniso_U_23
_atom_site_aniso_U_13
_atom_site_aniso_U_12
C1 0.038(5) 0.040(5) 0.024(5) -0.002(4) -0.001(4) 0.030(4)
C2 0.040(5) 0.038(5) 0.023(5) -0.002(4) 0.011(4) 0.020(4)
C3 0.035(5) 0.035(4) 0.029(5) -0.001(4) 0.005(4) 0.012(4)
C4 0.044(5) 0.030(4) 0.039(5) -0.003(4) 0.008(4) 0.021(4)
C5 0.051(6) 0.040(5) 0.059(7) 0.005(5) 0.006(5) 0.021(5)
C6 0.068(7) 0.028(5) 0.065(7) 0.014(5) 0.022(6) 0.022(5)
C7 0.058(6) 0.039(6) 0.032(6) -0.002(4) 0.007(5) 0.017(5)
C8 0.054(6) 0.034(6) 0.038(6) 0.004(4) 0.010(5) 0.020(5)
C9 0.024(4) 0.025(4) 0.022(5) 0.000(4) -0.005(4) 0.010(4)
C10 0.045(6) 0.060(7) 0.063(8) -0.006(6) 0.000(5) 0.026(5)
C11 0.050(6) 0.042(6) 0.050(6) -0.008(5) -0.004(5) 0.014(5)
C12 0.053(7) 0.036(6) 0.044(6) -0.002(5) -0.007(5) 0.019(5)
C13 0.089(9) 0.055(7) 0.038(6) 0.018(5) 0.019(6) 0.039(7)
C14 0.056(6) 0.045(6) 0.050(7) -0.005(5) 0.002(5) 0.024(5)
C15 0.085(9) 0.082(9) 0.052(7) -0.018(7) -0.020(7) 0.061(8)
C16 0.124(13) 0.072(9) 0.072(9) -0.006(7) -0.017(8) 0.076(10)
C17 0.053(7) 0.059(7) 0.056(7) -0.003(6) 0.001(5) 0.031(5)
C18 0.092(10) 0.040(7) 0.041(7) -0.018(5) 0.002(7) 0.031(6)
C19 0.063(7) 0.050(6) 0.042(6) -0.014(5) -0.003(5) 0.030(5)
C20 0.100(13) 0.079(10) 0.077(11) -0.030(8) -0.014(8) 0.061(9)
C21 0.051(6) 0.061(7) 0.066(8) 0.025(6) 0.018(5) 0.036(5)
C22 0.033(5) 0.060(6) 0.042(6) 0.003(5) 0.000(4) 0.019(5)
C23 0.035(5) 0.029(4) 0.024(5) -0.002(4) -0.007(4) 0.012(4)
C24 0.031(5) 0.043(5) 0.020(5) -0.006(4) -0.002(4) 0.021(4)
C25 0.028(4) 0.031(4) 0.020(5) -0.003(4) -0.008(4) 0.012(4)
C26 0.071(8) 0.042(6) 0.048(7) 0.005(5) 0.020(6) 0.017(6)
C27 0.036(5) 0.032(5) 0.035(6) 0.000(4) -0.011(4) 0.021(4)
C28 0.045(6) 0.050(6) 0.050(6) -0.012(5) -0.011(5) 0.026(5)
C29 0.046(6) 0.057(7) 0.054(7) -0.023(6) -0.015(5) 0.028(6)
C30 0.075(8) 0.089(9) 0.054(8) -0.008(7) -0.013(6) 0.070(8)
C31 0.069(8) 0.073(9) 0.067(8) -0.022(7) -0.020(7) 0.055(8)
C32 0.054(6) 0.053(6) 0.036(6) -0.005(5) -0.011(5) 0.027(5)
C33 0.043(5) 0.048(5) 0.045(6) 0.004(5) 0.009(5) 0.014(4)
C34 0.053(6) 0.045(6) 0.044(6) 0.004(5) 0.001(5) 0.016(5)
C35 0.039(5) 0.079(8) 0.083(9) 0.006(7) 0.011(5) 0.035(6)
C36 0.109(11) 0.065(8) 0.113(13) 0.042(8) 0.033(10) 0.060(8)
C37 0.034(5) 0.041(5) 0.021(4) -0.008(4) -0.008(4) 0.023(4)
C38 0.028(4) 0.036(5) 0.016(4) -0.006(4) -0.001(4) 0.013(4)
C39 0.059(7) 0.046(6) 0.071(8) 0.017(5) 0.006(6) 0.024(5)
C40 0.063(7) 0.076(8) 0.039(6) -0.007(6) -0.007(5) 0.052(6)
C41 0.048(6) 0.041(6) 0.040(6) -0.011(4) -0.007(5) 0.024(5)
C42 0.044(5) 0.038(5) 0.028(7) 0.006(4) 0.009(4) 0.028(5)
C43 0.068(7) 0.039(5) 0.033(6) 0.001(4) -0.002(5) 0.032(5)
C44 0.044(6) 0.021(5) 0.035(6) -0.005(4) -0.005(5) 0.011(5)
C45 0.044(6) 0.048(6) 0.043(7) -0.007(5) 0.003(5) 0.029(5)
C46 0.046(5) 0.052(6) 0.038(6) 0.010(5) 0.009(5) 0.033(5)
C47 0.063(8) 0.090(10) 0.057(8) -0.023(7) -0.009(6) 0.056(7)
C48 0.067(7) 0.073(8) 0.056(7) -0.011(6) 0.002(6) 0.054(7)
C49 0.052(6) 0.067(7) 0.044(6) -0.001(5) -0.012(5) 0.040(6)
C50 0.051(6) 0.047(5) 0.023(4) -0.004(4) -0.002(4) 0.033(4)
C51 0.048(6) 0.049(6) 0.047(6) -0.006(5) -0.004(5) 0.032(5)
C52 0.084(9) 0.065(7) 0.069(8) -0.013(6) -0.027(7) 0.060(7)
C53 0.058(6) 0.033(5) 0.034(5) -0.004(4) -0.002(5) 0.023(4)
C54 0.043(5) 0.043(5) 0.022(5) -0.002(4) -0.004(4) 0.030(4)
C55 0.049(6) 0.041(5) 0.021(5) -0.001(4) -0.008(4) 0.023(5)
C56 0.048(6) 0.042(5) 0.032(6) 0.000(4) 0.007(4) 0.030(5)
C57 0.081(7) 0.053(6) 0.042(6) -0.003(5) 0.004(5) 0.049(6)
C58 0.057(6) 0.041(5) 0.048(6) 0.008(4) 0.016(5) 0.039(5)
C59 0.053(6) 0.054(6) 0.040(5) 0.007(4) 0.003(4) 0.040(5)
C60 0.031(6) 0.041(6) 0.061(8) -0.003(5) 0.000(5) 0.024(5)
C61 0.036(5) 0.060(7) 0.047(6) 0.008(5) 0.001(5) 0.026(5)
C62 0.071(7) 0.052(6) 0.031(6) -0.003(5) 0.007(5) 0.037(6)
C63 0.056(7) 0.068(9) 0.040(6) 0.009(6) 0.006(5) 0.048(7)
N1 0.030(4) 0.052(4) 0.014(4) -0.003(4) 0.004(3) 0.026(4)
N2 0.030(4) 0.025(4) 0.027(4) -0.002(3) -0.002(3) 0.006(3)
N3 0.025(3) 0.023(3) 0.031(4) 0.001(3) 0.000(3) 0.010(3)
N4 0.044(4) 0.034(4) 0.013(4) -0.003(3) -0.006(3) 0.021(3)
N5 0.037(4) 0.034(4) 0.023(4) -0.006(3) -0.008(3) 0.016(3)
N6 0.028(4) 0.034(4) 0.033(4) -0.006(4) 0.005(4) 0.015(3)
N7 0.040(4) 0.037(4) 0.028(4) -0.007(3) -0.001(3) 0.024(3)
N8 0.028(4) 0.031(4) 0.029(4) -0.002(3) -0.002(3) 0.018(3)
N9 0.042(4) 0.040(5) 0.029(4) 0.002(3) 0.004(3) 0.027(4)
N10 0.037(4) 0.038(4) 0.026(4) 0.002(3) 0.003(4) 0.020(4)
N11 0.023(4) 0.057(5) 0.014(4) -0.003(4) -0.002(3) 0.015(4)
N12 0.037(4) 0.025(3) 0.031(5) -0.003(3) -0.005(3) 0.021(3)
N13 0.040(4) 0.030(4) 0.022(4) -0.008(3) -0.005(3) 0.025(3)
N14 0.032(4) 0.044(5) 0.021(4) 0.007(3) 0.004(3) 0.023(3)
N15 0.039(4) 0.037(4) 0.022(4) 0.004(3) 0.007(3) 0.023(4)
P1 0.0400(13) 0.0269(11) 0.0286(12) -0.0019(10) -0.0042(10) 0.0146(10)
P2 0.0507(15) 0.0358(13) 0.0252(12) -0.0021(11) -0.0058(12) 0.0254(13)
P3 0.0487(15) 0.0379(13) 0.0315(13) 0.0037(11) 0.0034(11) 0.0293(13)
P4 0.0390(13) 0.0421(13) 0.0288(12) 0.0014(11) 0.0029(10) 0.0261(11)
P5 0.0409(13) 0.0360(12) 0.0256(12) 0.0023(10) 0.0025(10) 0.0220(10)
P6 0.0400(12) 0.0419(14) 0.0255(14) 0.0023(11) 0.0035(10) 0.0274(11)
Ir1 0.0471(2) 0.02830(17) 0.0277(2) -0.00181(15) -0.00538(19) 0.01881(17)
Ir2 0.0460(2) 0.0417(2) 0.0300(2) 0.00256(18) 0.00342(17) 0.0311(2)
Ir3 0.04037(17) 0.0370(2) 0.02678(17) 0.00249(17) 0.00282(19) 0.02587(14)

loop_
_atom_type_symbol
_atom_type_description
_atom_type_scat_dispersion_real
_atom_type_scat_dispersion_imag
_atom_type_scat_source
C C 0.0033 0.0016 'International Tables Vol C Tables 4.2.6.8 and 6.1.1.4'
H H 0.0000 0.0000 'International Tables Vol C Tables 4.2.6.8 and 6.1.1.4'
N N 0.0061 0.0033 'International Tables Vol C Tables 4.2.6.8 and 6.1.1.4'
P P 0.1023 0.0942 'International Tables Vol C Tables 4.2.6.8 and 6.1.1.4'
Ir Ir -1.4442 7.9887 'International Tables Vol C Tables 4.2.6.8 and 6.1.1.4'

loop_
_geom_angle_atom_site_label_1
_geom_angle_atom_site_label_2
_geom_angle_atom_site_label_3
_geom_angle
_geom_angle_site_symmetry_1
_geom_angle_site_symmetry_3
N5 C1 N1 114.7(8) . .
N5 C1 N3 120.7(9) . .
N1 C1 N3 124.6(8) . .
N2 C2 N3 127.5(9) . .
N2 C2 C3 115.9(9) . .
N3 C2 C3 116.6(9) . .
C4 C3 C8 120.3(9) . .
C4 C3 C2 120.5(9) . .
C8 C3 C2 119.1(9) . .
C3 C4 C5 119.8(10) . .
C6 C5 C4 119.8(10) . .
C5 C6 C7 121.5(9) . .
C6 C7 C8 119.0(11) . .
C3 C8 C7 119.4(10) . .
N2 C9 N4 120.8(8) . .
N2 C9 N1 124.5(8) . .
N4 C9 N1 114.7(7) . .
C14 C12 C13 108.3(10) . .
C14 C12 P2 113.2(9) . .
C13 C12 P2 108.7(8) . .
N13 C23 N11 125.0(9) . .
N13 C23 N15 119.6(8) . .
N11 C23 N15 115.4(8) . .
N12 C24 N13 125.4(9) . .
N12 C24 C54 117.6(8) . .
N13 C24 C54 117.0(8) . .
N12 C25 N11 124.6(9) . .
N12 C25 N14 121.0(9) . .
N11 C25 N14 114.5(8) . .
N10 C27 N6 117.9(8) . .
N10 C27 N8 122.5(9) . .
N6 C27 N8 119.6(9) . .
N7 C37 N8 125.7(8) . .
N7 C37 C50 118.2(8) . .
N8 C37 C50 116.1(8) . .
N7 C38 N6 121.9(9) . .
N7 C38 N9 120.6(8) . .
N6 C38 N9 117.5(8) . .
C11 C41 C10 108.4(9) . .
C11 C41 P1 112.6(8) . .
C10 C41 P1 111.9(7) . .
C40 C42 C32 108.6(10) . .
C40 C42 P5 111.3(8) . .
C32 C42 P5 113.9(8) . .
C15 C43 C16 111.7(10) . .
C15 C43 P2 111.9(8) . .
C16 C43 P2 112.2(9) . .
C17 C44 C18 110.3(11) . .
C17 C44 P1 111.5(8) . .
C18 C44 P1 109.6(8) . .
C20 C45 C19 110.6(11) . .
C20 C45 P6 109.0(9) . .
C19 C45 P6 110.8(8) . .
C22 C46 C21 110.2(9) . .
C22 C46 P6 111.9(7) . .
C21 C46 P6 110.9(7) . .
C48 C47 C52 123.3(11) . .
C47 C48 C49 118.2(12) . .
C50 C49 C48 122.0(11) . .
C49 C50 C51 118.9(9) . .
C49 C50 C37 121.8(10) . .
C51 C50 C37 119.3(9) . .
C50 C51 C52 118.5(10) . .
C47 C52 C51 118.5(12) . .
C33 C53 C39 112.4(8) . .
C33 C53 P5 113.3(7) . .
C39 C53 P5 111.1(7) . .
C59 C54 C55 119.6(9) . .
C59 C54 C24 120.2(8) . .
C55 C54 C24 120.1(9) . .
C54 C55 C56 119.9(9) . .
C57 C56 C55 121.2(9) . .
C58 C57 C56 117.7(8) . .
C57 C58 C59 121.9(9) . .
C54 C59 C58 119.7(9) . .
C31 C60 C29 110.6(10) . .
C31 C60 P4 112.5(9) . .
C29 C60 P4 113.4(8) . .
C34 C61 C35 110.0(10) . .
C34 C61 P4 110.5(7) . .
C35 C61 P4 111.7(8) . .
C36 C62 C26 110.5(11) . .
C36 C62 P3 112.3(9) . .
C26 C62 P3 110.6(8) . .
C28 C63 C30 108.0(11) . .
C28 C63 P3 112.6(8) . .
C30 C63 P3 111.1(9) . .
C65 C64 C69 120.0 . .
C64 C65 C66 120.0 . .
C67 C66 C65 120.0 . .
C66 C67 C68 120.0 . .
C69 C68 C67 120.0 . .
C68 C69 C64 120.0 . .
C71 C70 C75 120.0 . .
C70 C71 C72 120.0 . .
C73 C72 C71 120.0 . .
C72 C73 C74 120.0 . .
C75 C74 C73 120.0 . .
C74 C75 C70 120.0 . .
C77 C76 C81 120.0 . .
C78 C77 C76 120.0 . .
C77 C78 C79 120.0 . .
C80 C79 C78 120.0 . .
C81 C80 C79 120.0 . .
C80 C81 C76 120.0 . .
C83 C82 C87 120.0 . .
C82 C83 C84 120.0 . .
C83 C84 C85 120.0 . .
C84 C85 C86 120.0 . .
C87 C86 C85 120.0 . .
C86 C87 C82 120.0 . .
C89 C88 C93 120.0 . .
C88 C89 C90 120.0 . .
C91 C90 C89 120.0 . .
C90 C91 C92 120.0 . .
C93 C92 C91 120.0 . .
C92 C93 C88 120.0 . .
C95 C94 C99 120.0 . .
C96 C95 C94 120.0 . .
C97 C96 C95 120.0 . .
C96 C97 C98 120.0 . .
C97 C98 C99 120.0 . .
C98 C99 C94 120.0 . .
C1 N1 C9 114.5(8) . .
C1 N1 Ir1 123.2(6) . .
C9 N1 Ir1 122.2(6) . .
C2 N2 C9 114.9(8) . .
C2 N3 C1 113.9(8) . .
C9 N4 P1 120.0(6) . .
C1 N5 P2 120.7(7) . .
C27 N6 C38 121.6(8) . .
C27 N6 Ir2 119.2(6) . .
C38 N6 Ir2 119.1(7) . .
C38 N7 C37 115.3(8) . .
C27 N8 C37 115.9(8) . .
C38 N9 P3 120.8(7) . .
C27 N10 P4 121.9(7) . .
C23 N11 C25 114.7(8) . .
C23 N11 Ir3 122.9(7) . .
C25 N11 Ir3 122.4(6) . .
C24 N12 C25 115.3(8) . .
C23 N13 C24 115.0(8) . .
C25 N14 P5 120.5(7) . .
C23 N15 P6 119.8(7) . .
N4 P1 C41 101.9(4) . .
N4 P1 C44 100.5(4) . .
C41 P1 C44 105.0(5) . .
N4 P1 Ir1 100.3(3) . .
C41 P1 Ir1 119.3(4) . .
C44 P1 Ir1 125.1(4) . .
N5 P2 C43 100.5(4) . .
N5 P2 C12 102.5(5) . .
C43 P2 C12 102.9(6) . .
N5 P2 Ir1 100.1(3) . .
C43 P2 Ir1 123.8(4) . .
C12 P2 Ir1 122.5(4) . .
N9 P3 C63 104.0(4) . .
N9 P3 C62 100.0(5) . .
C63 P3 C62 103.2(5) . .
N9 P3 Ir2 100.2(3) . .
C63 P3 Ir2 121.3(4) . .
C62 P3 Ir2 124.0(4) . .
N10 P4 C60 102.4(5) . .
N10 P4 C61 103.3(5) . .
C60 P4 C61 105.9(6) . .
N10 P4 Ir2 99.6(3) . .
C60 P4 Ir2 122.4(4) . .
C61 P4 Ir2 119.5(4) . .
N14 P5 C53 98.6(4) . .
N14 P5 C42 103.7(4) . .
C53 P5 C42 103.2(5) . .
N14 P5 Ir3 100.3(3) . .
C53 P5 Ir3 124.8(3) . .
C42 P5 Ir3 121.4(4) . .
N15 P6 C46 101.1(4) . .
N15 P6 C45 102.9(5) . .
C46 P6 C45 104.1(5) . .
N15 P6 Ir3 100.4(3) . .
C46 P6 Ir3 120.7(4) . .
C45 P6 Ir3 123.4(4) . .
N1 Ir1 P1 82.4(2) . .
N1 Ir1 P2 81.3(2) . .
P1 Ir1 P2 163.69(10) . .
N6 Ir2 P3 82.4(2) . .
N6 Ir2 P4 81.2(2) . .
P3 Ir2 P4 163.57(9) . .
N11 Ir3 P5 82.3(2) . .
N11 Ir3 P6 81.2(2) . .
P5 Ir3 P6 163.44(8) . .

loop_
_geom_bond_atom_site_label_1
_geom_bond_atom_site_label_2
_geom_bond_distance
_geom_bond_site_symmetry_2
C1 N5 1.332(13) .
C1 N1 1.358(13) .
C1 N3 1.363(12) .
C2 N2 1.320(13) .
C2 N3 1.339(12) .
C2 C3 1.493(13) .
C3 C4 1.381(14) .
C3 C8 1.397(15) .
C4 C5 1.401(13) .
C5 C6 1.362(17) .
C6 C7 1.390(17) .
C7 C8 1.405(14) .
C9 N2 1.342(11) .
C9 N4 1.374(12) .
C9 N1 1.376(12) .
C10 C41 1.534(15) .
C11 C41 1.534(14) .
C12 C14 1.492(17) .
C12 C13 1.542(16) .
C12 P2 1.854(13) .
C15 C43 1.500(17) .
C16 C43 1.528(15) .
C17 C44 1.539(16) .
C18 C44 1.550(15) .
C19 C45 1.528(16) .
C20 C45 1.526(18) .
C21 C46 1.534(13) .
C22 C46 1.508(15) .
C23 N13 1.336(12) .
C23 N11 1.344(13) .
C23 N15 1.347(13) .
C24 N12 1.328(12) .
C24 N13 1.349(12) .
C24 C54 1.489(13) .
C25 N12 1.339(12) .
C25 N11 1.361(13) .
C25 N14 1.380(12) .
C26 C62 1.534(18) .
C27 N10 1.303(14) .
C27 N6 1.322(13) .
C27 N8 1.350(11) .
C28 C63 1.510(16) .
C29 C60 1.544(15) .
C30 C63 1.516(15) .
C31 C60 1.501(15) .
C32 C42 1.555(15) .
C33 C53 1.489(14) .
C34 C61 1.496(16) .
C35 C61 1.526(14) .
C36 C62 1.495(15) .
C37 N7 1.331(13) .
C37 N8 1.360(12) .
C37 C50 1.476(13) .
C38 N7 1.322(12) .
C38 N6 1.337(12) .
C38 N9 1.360(13) .
C39 C53 1.549(14) .
C40 C42 1.500(15) .
C41 P1 1.823(11) .
C42 P5 1.832(12) .
C43 P2 1.813(11) .
C44 P1 1.849(12) .
C45 P6 1.857(12) .
C46 P6 1.842(10) .
C47 C48 1.318(18) .
C47 C52 1.362(18) .
C48 C49 1.385(14) .
C49 C50 1.366(15) .
C50 C51 1.389(14) .
C51 C52 1.424(14) .
C53 P5 1.825(10) .
C54 C59 1.371(14) .
C54 C55 1.389(14) .
C55 C56 1.394(13) .
C56 C57 1.390(15) .
C57 C58 1.375(14) .
C58 C59 1.402(12) .
C60 P4 1.826(13) .
C61 P4 1.839(11) .
C62 P3 1.847(12) .
C63 P3 1.838(13) .
C64 C65 1.3900 .
C64 C69 1.3900 .
C65 C66 1.3900 .
C66 C67 1.3900 .
C67 C68 1.3900 .
C68 C69 1.3900 .
C70 C71 1.3900 .
C70 C75 1.3900 .
C71 C72 1.3900 .
C72 C73 1.3900 .
C73 C74 1.3900 .
C74 C75 1.3900 .
C76 C77 1.3900 .
C76 C81 1.3900 .
C77 C78 1.3900 .
C78 C79 1.3900 .
C79 C80 1.3900 .
C80 C81 1.3900 .
C82 C83 1.3900 .
C82 C87 1.3900 .
C83 C84 1.3900 .
C84 C85 1.3900 .
C85 C86 1.3900 .
C86 C87 1.3900 .
C88 C89 1.3900 .
C88 C93 1.3900 .
C89 C90 1.3900 .
C90 C91 1.3900 .
C91 C92 1.3900 .
C92 C93 1.3900 .
C94 C95 1.3900 .
C94 C99 1.3900 .
C95 C96 1.3900 .
C96 C97 1.3900 .
C97 C98 1.3900 .
C98 C99 1.3900 .
N1 Ir1 2.049(8) .
N4 P1 1.743(8) .
N5 P2 1.744(8) .
N6 Ir2 2.137(7) .
N9 P3 1.744(8) .
N10 P4 1.734(8) .
N11 Ir3 2.053(8) .
N14 P5 1.728(8) .
N15 P6 1.734(8) .
P1 Ir1 2.250(3) .
P2 Ir1 2.251(3) .
P3 Ir2 2.243(3) .
P4 Ir2 2.247(3) .
P5 Ir3 2.247(2) .
P6 Ir3 2.249(3) .
